data_1506780
loop_
_publ_author_name
'Lam, Hon Wai'
'Murray, Gordon J.'
'Firth, James D.'

_publ_section_title
;
 Diastereoselective synthesis of 4-hydroxypiperidin-2-ones via
 Cu(I)-catalyzed reductive aldol cyclization.
;
_journal_issue 25
_journal_name_full 'Organic letters'
_journal_page_first 5743
_journal_page_last 5746
_journal_paper_doi 10.1021/ol052599j
_journal_volume 7
_journal_year 2005
_chemical_compound_source 'Hon Lam. No reaction number given.'
_chemical_formula_moiety 'C14 H19 N1 O3'
_chemical_formula_sum 'C14 H19 N O3'
_chemical_formula_weight 249.30
_space_group_IT_number 14
_symmetry_cell_setting monoclinic
_symmetry_Int_Tables_number 14
_symmetry_space_group_name_Hall '-P 2ybc'
_symmetry_space_group_name_H-M 'P 1 21/c 1'
_atom_sites_solution_hydrogens geom
_atom_sites_solution_primary direct
_atom_sites_solution_secondary difmap
_audit_creation_method SHELXL-97
_cell_angle_alpha 90.00
_cell_angle_beta 96.4690(10)
_cell_angle_gamma 90.00
_cell_formula_units_Z 4
_cell_length_a 6.3947(2)
_cell_length_b 9.4295(2)
_cell_length_c 21.4180(5)
_cell_measurement_reflns_used 5061
_cell_measurement_temperature 150(2)
_cell_measurement_theta_max 30.5
_cell_measurement_theta_min 2
_cell_volume 1283.26(6)
_computing_cell_refinement Saint
_computing_data_collection Smart
_computing_data_reduction Saint
_computing_molecular_graphics XP
_computing_publication_material 'XCIF, PLATON, ENCIFER'
_computing_structure_refinement 'SHELXL-97 (Sheldrick, 1997)'
_computing_structure_solution 'SHELXS-97 (Sheldrick, 1990)'
_diffrn_ambient_temperature 150(2)
_diffrn_measured_fraction_theta_full 0.953
_diffrn_measured_fraction_theta_max 0.953
_diffrn_measurement_device_type 'Bruker SMART APEX CCD'
_diffrn_measurement_method 'Omega and phi'
_diffrn_radiation_monochromator graphite
_diffrn_radiation_type MoK\a
_diffrn_radiation_wavelength 0.71073
_diffrn_reflns_av_R_equivalents 0.0440
_diffrn_reflns_av_sigmaI/netI 0.0333
_diffrn_reflns_limit_h_max 8
_diffrn_reflns_limit_h_min -9
_diffrn_reflns_limit_k_max 13
_diffrn_reflns_limit_k_min -13
_diffrn_reflns_limit_l_max 30
_diffrn_reflns_limit_l_min -28
_diffrn_reflns_number 19679
_diffrn_reflns_theta_full 30.49
_diffrn_reflns_theta_max 30.49
_diffrn_reflns_theta_min 1.91
_diffrn_source 'fine-focus sealed tube'
_exptl_absorpt_coefficient_mu 0.090
_exptl_absorpt_correction_T_max 0.990
_exptl_absorpt_correction_T_min 0.774
_exptl_absorpt_correction_type multi-scan
_exptl_absorpt_process_details 'Sadabs v 2004/1'
_exptl_crystal_colour Colourless
_exptl_crystal_density_diffrn 1.290
_exptl_crystal_density_method 'not measured'
_exptl_crystal_description plate
_exptl_crystal_F_000 536
_exptl_crystal_recrystallization_method 'From CDCl3.'
_exptl_crystal_size_max 0.39
_exptl_crystal_size_mid 0.30
_exptl_crystal_size_min 0.15
_refine_diff_density_max 0.359
_refine_diff_density_min -0.204
_refine_diff_density_rms 0.055
_refine_ls_extinction_method none
_refine_ls_goodness_of_fit_ref 1.118
_refine_ls_hydrogen_treatment riding
_refine_ls_matrix_type full
_refine_ls_number_parameters 163
_refine_ls_number_reflns 3726
_refine_ls_number_restraints 0
_refine_ls_restrained_S_all 1.118
_refine_ls_R_factor_all 0.0664
_refine_ls_R_factor_gt 0.0548
_refine_ls_shift/su_max 0.001
_refine_ls_shift/su_mean 0.000
_refine_ls_structure_factor_coef Fsqd
_refine_ls_weighting_details 'calc w=1/[\s^2^(Fo^2^)+(0.0619P)^2^+0.3806P] where P=(Fo^2^+2Fc^2^)/3'
_refine_ls_weighting_scheme calc
_refine_ls_wR_factor_gt 0.1318
_refine_ls_wR_factor_ref 0.1384
_reflns_number_gt 3108
_reflns_number_total 3726
_reflns_threshold_expression >2sigma(I)
_cod_data_source_file ol052599jsi20051027_065602.cif
_cod_data_source_block hlme0h
_cod_depositor_comments
;
The following automatic conversions were performed:

'_exptl_absorpt_correction_type' value 'Multiscan' changed to
'multi-scan' according to
/home/saulius/struct/CIF-dictionaries/cif_core.dic dictionary named
'cif_core.dic' version 2.4.1 from 2010-06-29.

Automatic conversion script
Id: cif_fix_values 1715 2011-07-08 13:25:40Z adriana 
;
_cod_original_sg_symbol_H-M 'P 21/c'
_cod_database_code 1506780

loop_
_symmetry_equiv_pos_as_xyz
'x, y, z'
'-x, y+1/2, -z+1/2'
'-x, -y, -z'
'x, -y-1/2, z-1/2'

loop_
_atom_site_label
_atom_site_type_symbol
_atom_site_fract_x
_atom_site_fract_y
_atom_site_fract_z
_atom_site_U_iso_or_equiv
_atom_site_adp_type
_atom_site_occupancy
_atom_site_symmetry_multiplicity
_atom_site_calc_flag
_atom_site_refinement_flags
N1 N -0.36150(16) 1.03412(12) 0.23023(5) 0.0201(2) Uani 1 1 d .
C2 C -0.44024(19) 0.99753(14) 0.28417(6) 0.0199(3) Uani 1 1 d .
O21 O -0.61304(15) 0.93760(12) 0.28251(5) 0.0289(3) Uani 1 1 d .
C3 C -0.31666(19) 1.03681(14) 0.34700(6) 0.0198(3) Uani 1 1 d .
H3 H -0.3687 1.1322 0.3586 0.024 Uiso 1 1 calc R
C31 C -0.3698(2) 0.93422(17) 0.39803(7) 0.0280(3) Uani 1 1 d .
H31A H -0.2903 0.9604 0.4382 0.042 Uiso 1 1 calc R
H31B H -0.3322 0.8375 0.3868 0.042 Uiso 1 1 calc R
H31C H -0.5209 0.9388 0.4019 0.042 Uiso 1 1 calc R
C4 C -0.0798(2) 1.05284(13) 0.34302(6) 0.0192(3) Uani 1 1 d .
O41 O -0.00424(15) 0.91453(10) 0.32912(5) 0.0235(2) Uani 1 1 d .
H41 H 0.1250 0.9189 0.3255 0.035 Uiso 1 1 calc R
C42 C 0.0379(2) 1.10689(16) 0.40418(7) 0.0264(3) Uani 1 1 d .
H42A H 0.0195 1.0399 0.4381 0.040 Uiso 1 1 calc R
H42B H -0.0180 1.1998 0.4144 0.040 Uiso 1 1 calc R
H42C H 0.1880 1.1157 0.3994 0.040 Uiso 1 1 calc R
C5 C -0.0553(2) 1.15491(14) 0.28887(6) 0.0220(3) Uani 1 1 d .
H5A H -0.1270 1.2455 0.2962 0.026 Uiso 1 1 calc R
H5B H 0.0959 1.1752 0.2871 0.026 Uiso 1 1 calc R
C6 C -0.1483(2) 1.09183(15) 0.22727(7) 0.0238(3) Uani 1 1 d .
H6A H -0.1545 1.1657 0.1943 0.029 Uiso 1 1 calc R
H6B H -0.0552 1.0150 0.2152 0.029 Uiso 1 1 calc R
C7 C -0.4731(2) 0.99446(14) 0.17101(6) 0.0200(3) Uani 1 1 d .
C8 C -0.6753(2) 1.04518(15) 0.15262(7) 0.0238(3) Uani 1 1 d .
H8 H -0.7397 1.1083 0.1793 0.029 Uiso 1 1 calc R
C9 C -0.7825(2) 1.00439(15) 0.09599(7) 0.0250(3) Uani 1 1 d .
H9 H -0.9215 1.0378 0.0842 0.030 Uiso 1 1 calc R
C10 C -0.6872(2) 0.91396(14) 0.05581(7) 0.0218(3) Uani 1 1 d .
O101 O -0.80889(16) 0.87655(11) 0.00177(5) 0.0278(2) Uani 1 1 d .
C102 C -0.7208(3) 0.77700(16) -0.03798(7) 0.0293(3) Uani 1 1 d .
H10A H -0.8220 0.7580 -0.0749 0.044 Uiso 1 1 calc R
H10B H -0.6887 0.6885 -0.0149 0.044 Uiso 1 1 calc R
H10C H -0.5913 0.8161 -0.0515 0.044 Uiso 1 1 calc R
C11 C -0.4829(2) 0.86792(14) 0.07254(7) 0.0235(3) Uani 1 1 d .
H11 H -0.4150 0.8096 0.0448 0.028 Uiso 1 1 calc R
C12 C -0.3777(2) 0.90767(14) 0.13027(7) 0.0234(3) Uani 1 1 d .
H12 H -0.2384 0.8748 0.1420 0.028 Uiso 1 1 calc R

loop_
_atom_site_aniso_label
_atom_site_aniso_U_11
_atom_site_aniso_U_22
_atom_site_aniso_U_33
_atom_site_aniso_U_23
_atom_site_aniso_U_13
_atom_site_aniso_U_12
N1 0.0165(5) 0.0243(5) 0.0192(6) 0.0003(4) 0.0015(4) -0.0023(4)
C2 0.0170(5) 0.0210(6) 0.0221(7) 0.0009(5) 0.0039(5) 0.0014(4)
O21 0.0191(5) 0.0417(6) 0.0264(6) 0.0008(4) 0.0052(4) -0.0072(4)
C3 0.0187(6) 0.0215(6) 0.0197(6) -0.0002(5) 0.0043(5) 0.0013(5)
C31 0.0258(7) 0.0355(8) 0.0232(7) 0.0053(6) 0.0050(6) -0.0045(6)
C4 0.0189(6) 0.0185(5) 0.0201(6) -0.0007(5) 0.0020(5) -0.0002(4)
O41 0.0195(4) 0.0196(4) 0.0323(6) -0.0014(4) 0.0067(4) 0.0017(3)
C42 0.0260(7) 0.0287(7) 0.0237(7) -0.0014(5) -0.0008(6) -0.0029(5)
C5 0.0213(6) 0.0208(6) 0.0238(7) 0.0013(5) 0.0015(5) -0.0047(5)
C6 0.0212(6) 0.0290(7) 0.0214(7) 0.0016(5) 0.0038(5) -0.0083(5)
C7 0.0186(6) 0.0222(6) 0.0192(6) 0.0011(5) 0.0020(5) -0.0019(5)
C8 0.0193(6) 0.0289(6) 0.0235(7) -0.0027(5) 0.0040(5) 0.0018(5)
C9 0.0184(6) 0.0316(7) 0.0244(7) -0.0008(6) 0.0000(5) 0.0034(5)
C10 0.0221(6) 0.0228(6) 0.0199(7) 0.0004(5) -0.0002(5) -0.0010(5)
O101 0.0269(5) 0.0328(5) 0.0225(5) -0.0059(4) -0.0032(4) 0.0038(4)
C102 0.0375(8) 0.0273(7) 0.0228(7) -0.0042(5) 0.0012(6) 0.0018(6)
C11 0.0243(6) 0.0229(6) 0.0233(7) -0.0020(5) 0.0026(5) 0.0043(5)
C12 0.0204(6) 0.0237(6) 0.0255(7) 0.0003(5) -0.0004(5) 0.0039(5)

loop_
_atom_type_symbol
_atom_type_description
_atom_type_scat_dispersion_real
_atom_type_scat_dispersion_imag
_atom_type_scat_source
C C 0.0033 0.0016 'International Tables Vol C Tables 4.2.6.8 and 6.1.1.4'
H H 0.0000 0.0000 'International Tables Vol C Tables 4.2.6.8 and 6.1.1.4'
N N 0.0061 0.0033 'International Tables Vol C Tables 4.2.6.8 and 6.1.1.4'
O O 0.0106 0.0060 'International Tables Vol C Tables 4.2.6.8 and 6.1.1.4'

loop_
_geom_angle_atom_site_label_1
_geom_angle_atom_site_label_2
_geom_angle_atom_site_label_3
_geom_angle
C2 N1 C7 119.47(11)
C2 N1 C6 124.32(12)
C7 N1 C6 115.38(10)
O21 C2 N1 120.50(13)
O21 C2 C3 120.51(11)
N1 C2 C3 118.95(11)
C31 C3 C2 110.02(11)
C31 C3 C4 113.77(11)
C2 C3 C4 113.01(10)
O41 C4 C42 109.71(11)
O41 C4 C5 110.45(10)
C42 C4 C5 111.01(11)
O41 C4 C3 106.26(10)
C42 C4 C3 112.37(11)
C5 C4 C3 106.90(11)
C6 C5 C4 110.57(11)
N1 C6 C5 112.55(11)
C12 C7 C8 119.00(13)
C12 C7 N1 120.01(12)
C8 C7 N1 120.96(12)
C9 C8 C7 120.42(12)
C8 C9 C10 120.21(12)
O101 C10 C11 124.67(12)
O101 C10 C9 115.62(12)
C11 C10 C9 119.71(13)
C10 O101 C102 116.77(11)
C10 C11 C12 119.53(12)
C7 C12 C11 121.03(12)

loop_
_geom_bond_atom_site_label_1
_geom_bond_atom_site_label_2
_geom_bond_distance
N1 C2 1.3560(17)
N1 C7 1.4332(17)
N1 C6 1.4759(16)
C2 O21 1.2380(15)
C2 C3 1.5274(19)
C3 C31 1.5263(19)
C3 C4 1.5339(17)
C4 O41 1.4337(15)
C4 C42 1.5234(19)
C4 C5 1.5287(18)
C5 C6 1.5072(19)
C7 C12 1.3868(18)
C7 C8 1.3930(19)
C8 C9 1.379(2)
C9 C10 1.3989(19)
C10 O101 1.3663(17)
C10 C11 1.3851(19)
O101 C102 1.4251(17)
C11 C12 1.391(2)
